data_9011834
loop_
_publ_author_name
'Kondrashev, I. D.'

_publ_section_title
;
 The crystal structure and composition of crednerite, CuMnO2
 Note: calculated bond lengths unreconcileable with reported
;
_journal_name_full 'Soviet Physics Crystallography'
_journal_page_first 703
_journal_page_last 706
_journal_volume 3
_journal_year 1959
_chemical_compound_source Synthetic
_chemical_formula_sum 'Cu Mn O2'
_chemical_name_mineral Crednerite
_space_group_IT_number 12
_symmetry_space_group_name_Hall '-C 2y'
_symmetry_space_group_name_H-M 'C 1 2/m 1'
_cell_angle_alpha 90
_cell_angle_beta 104.6
_cell_angle_gamma 90
_cell_length_a 5.530
_cell_length_b 2.884
_cell_length_c 5.898
_cell_formula_units_Z 2
_cell_volume 91.027
_database_code_amcsd 0015535
_exptl_crystal_density_diffrn 5.490
_cod_database_code 9011834

loop_
_space_group_symop_operation_xyz
x,y,z
1/2+x,1/2+y,z
x,-y,z
1/2+x,1/2-y,z
-x,y,-z
1/2-x,1/2+y,-z
-x,-y,-z
1/2-x,1/2-y,-z

loop_
_atom_site_label
_atom_site_fract_x
_atom_site_fract_y
_atom_site_fract_z
Cu 0.00000 0.50000 0.50000
Mn 0.00000 0.00000 0.00000
O 0.41600 0.00000 0.14300

loop_
_cod_related_entry_id
_cod_related_entry_database
_cod_related_entry_code
1 AMCSD 0015535
